data_1544065
loop_
_publ_author_name
'G\'omez-Gualdr\'on, Diego A.'
'Col\'on, Yamil J.'
'Zhang, Xu'
'Wang, Timothy C.'
'Chen, Yu-Sheng'
'Hupp, Joseph T.'
'Yildirim, Taner'
'Farha, Omar K.'
'Zhang, Jian'
'Snurr, Randall Q.'

_publ_section_title
;
 Evaluating topologically diverse metal--organic frameworks for
 cryo-adsorbed hydrogen storage
;
_journal_issue 10
_journal_name_full 'Energy Environ. Sci.'
_journal_page_first 3279
_journal_paper_doi 10.1039/C6EE02104B
_journal_volume 9
_journal_year 2016
_chemical_formula_moiety 'C96 H48 Cu3 O15'
_chemical_formula_sum 'C96 H48 Cu3 O15'
_chemical_formula_weight 1631.96
_chemical_melting_point ?
_chemical_name_systematic
; 
 ? 
;
_space_group_IT_number 229
_symmetry_cell_setting cubic
_symmetry_space_group_name_Hall '-I 4 2 3'
_symmetry_space_group_name_H-M 'I m -3 m'
_atom_sites_solution_hydrogens geom
_atom_sites_solution_primary direct
_atom_sites_solution_secondary difmap
_audit_creation_method SHELXL-97
_audit_update_record
;
2015-07-29 deposited with the CCDC.
2016-09-09 downloaded from the CCDC.
;
_cell_angle_alpha 90.00
_cell_angle_beta 90.00
_cell_angle_gamma 90.00
_cell_formula_units_Z 8
_cell_length_a 46.744(3)
_cell_length_b 46.744(3)
_cell_length_c 46.744(3)
_cell_measurement_temperature 296(2)
_cell_volume 102136(11)
_computing_cell_refinement 'Bruker SAINT'
_computing_data_collection 'Bruker APEX2'
_computing_data_reduction 'Bruker SAINT'
_computing_molecular_graphics 'Bruker SHELXTL'
_computing_publication_material 'Bruker SHELXTL'
_computing_structure_refinement 'SHELXL-97 (Sheldrick, 1997)'
_computing_structure_solution 'SHELXS-97 (Sheldrick, 1990)'
_diffrn_ambient_temperature 296(2)
_diffrn_measured_fraction_theta_full 0.953
_diffrn_measured_fraction_theta_max 0.953
_diffrn_measurement_device_type 'Bruker APEX-II CCD'
_diffrn_measurement_method '\f and \w scans'
_diffrn_radiation_source Synchrotron
_diffrn_radiation_type Synchrotron
_diffrn_radiation_wavelength 0.41328
_diffrn_reflns_av_R_equivalents 0.1957
_diffrn_reflns_av_sigmaI/netI 0.0817
_diffrn_reflns_limit_h_max 55
_diffrn_reflns_limit_h_min -41
_diffrn_reflns_limit_k_max 58
_diffrn_reflns_limit_k_min -50
_diffrn_reflns_limit_l_max 58
_diffrn_reflns_limit_l_min -55
_diffrn_reflns_number 380903
_diffrn_reflns_theta_full 14.97
_diffrn_reflns_theta_max 14.97
_diffrn_reflns_theta_min 1.13
_exptl_absorpt_coefficient_mu 0.032
_exptl_absorpt_correction_type multi-scan
_exptl_crystal_colour green
_exptl_crystal_density_diffrn 0.212
_exptl_crystal_density_method 'not measured'
_exptl_crystal_description block
_exptl_crystal_F_000 6648
_exptl_crystal_size_max 0.15
_exptl_crystal_size_mid 0.15
_exptl_crystal_size_min 0.12
_refine_diff_density_max 0.817
_refine_diff_density_min -0.740
_refine_diff_density_rms 0.105
_refine_ls_extinction_coef 0.052(3)
_refine_ls_extinction_expression Fc^*^=kFc[1+0.001xFc^2^\l^3^/sin(2\q)]^-1/4^
_refine_ls_extinction_method SHELXL
_refine_ls_goodness_of_fit_ref 1.147
_refine_ls_hydrogen_treatment mixed
_refine_ls_matrix_type full
_refine_ls_number_parameters 95
_refine_ls_number_reflns 9109
_refine_ls_number_restraints 39
_refine_ls_restrained_S_all 1.149
_refine_ls_R_factor_all 0.1726
_refine_ls_R_factor_gt 0.0981
_refine_ls_shift/su_max 0.001
_refine_ls_shift/su_mean 0.000
_refine_ls_structure_factor_coef Fsqd
_refine_ls_weighting_details 'calc w=1/[\s^2^(Fo^2^)+(0.2000P)^2^+15.0000P] where P=(Fo^2^+2Fc^2^)/3'
_refine_ls_weighting_scheme calc
_refine_ls_wR_factor_gt 0.2874
_refine_ls_wR_factor_ref 0.3556
_reflns_number_gt 5144
_reflns_number_total 9109
_reflns_threshold_expression >2sigma(I)
_cod_data_source_file c6ee02104b2.cif
_cod_data_source_block S3
_cod_depositor_comments
;
The following automatic conversions were performed:

'_chemical_melting_point' value 'not measured' was changed to '?' -
the value is undefined or not given.

'_symmetry_cell_setting' value 'Cubic' changed to 'cubic' according
to
/usr/data/users/saulius/crontab/automatic-downloads/rss-feeds/RSC/lib/dictionaries/cif_core.dic
dictionary named 'cif_core.dic' version 2.4.2 from 2011-04-26.

'_exptl_absorpt_correction_type' value 'Multi-scan' changed to
'multi-scan' according to
/usr/data/users/saulius/crontab/automatic-downloads/rss-feeds/RSC/lib/dictionaries/cif_core.dic
dictionary named 'cif_core.dic' version 2.4.2 from 2011-04-26.

Automatic conversion script
Id: cif_fix_values 4268 2015-11-12 08:31:59Z antanas 

 Adding full bibliography for 1544063--1544065.cif.
;
_cod_original_cell_volume 102136(12)
_cod_original_sg_symbol_H-M Im-3m
_cod_database_code 1544065

loop_
_symmetry_equiv_pos_as_xyz
'x, y, z'
'-x, -y, z'
'-x, y, -z'
'x, -y, -z'
'z, x, y'
'z, -x, -y'
'-z, -x, y'
'-z, x, -y'
'y, z, x'
'-y, z, -x'
'y, -z, -x'
'-y, -z, x'
'y, x, -z'
'-y, -x, -z'
'y, -x, z'
'-y, x, z'
'x, z, -y'
'-x, z, y'
'-x, -z, -y'
'x, -z, y'
'z, y, -x'
'z, -y, x'
'-z, y, x'
'-z, -y, -x'
'x+1/2, y+1/2, z+1/2'
'-x+1/2, -y+1/2, z+1/2'
'-x+1/2, y+1/2, -z+1/2'
'x+1/2, -y+1/2, -z+1/2'
'z+1/2, x+1/2, y+1/2'
'z+1/2, -x+1/2, -y+1/2'
'-z+1/2, -x+1/2, y+1/2'
'-z+1/2, x+1/2, -y+1/2'
'y+1/2, z+1/2, x+1/2'
'-y+1/2, z+1/2, -x+1/2'
'y+1/2, -z+1/2, -x+1/2'
'-y+1/2, -z+1/2, x+1/2'
'y+1/2, x+1/2, -z+1/2'
'-y+1/2, -x+1/2, -z+1/2'
'y+1/2, -x+1/2, z+1/2'
'-y+1/2, x+1/2, z+1/2'
'x+1/2, z+1/2, -y+1/2'
'-x+1/2, z+1/2, y+1/2'
'-x+1/2, -z+1/2, -y+1/2'
'x+1/2, -z+1/2, y+1/2'
'z+1/2, y+1/2, -x+1/2'
'z+1/2, -y+1/2, x+1/2'
'-z+1/2, y+1/2, x+1/2'
'-z+1/2, -y+1/2, -x+1/2'
'-x, -y, -z'
'x, y, -z'
'x, -y, z'
'-x, y, z'
'-z, -x, -y'
'-z, x, y'
'z, x, -y'
'z, -x, y'
'-y, -z, -x'
'y, -z, x'
'-y, z, x'
'y, z, -x'
'-y, -x, z'
'y, x, z'
'-y, x, -z'
'y, -x, -z'
'-x, -z, y'
'x, -z, -y'
'x, z, y'
'-x, z, -y'
'-z, -y, x'
'-z, y, -x'
'z, -y, -x'
'z, y, x'
'-x+1/2, -y+1/2, -z+1/2'
'x+1/2, y+1/2, -z+1/2'
'x+1/2, -y+1/2, z+1/2'
'-x+1/2, y+1/2, z+1/2'
'-z+1/2, -x+1/2, -y+1/2'
'-z+1/2, x+1/2, y+1/2'
'z+1/2, x+1/2, -y+1/2'
'z+1/2, -x+1/2, y+1/2'
'-y+1/2, -z+1/2, -x+1/2'
'y+1/2, -z+1/2, x+1/2'
'-y+1/2, z+1/2, x+1/2'
'y+1/2, z+1/2, -x+1/2'
'-y+1/2, -x+1/2, z+1/2'
'y+1/2, x+1/2, z+1/2'
'-y+1/2, x+1/2, -z+1/2'
'y+1/2, -x+1/2, -z+1/2'
'-x+1/2, -z+1/2, y+1/2'
'x+1/2, -z+1/2, -y+1/2'
'x+1/2, z+1/2, y+1/2'
'-x+1/2, z+1/2, -y+1/2'
'-z+1/2, -y+1/2, x+1/2'
'-z+1/2, y+1/2, -x+1/2'
'z+1/2, -y+1/2, -x+1/2'
'z+1/2, y+1/2, x+1/2'

loop_
_atom_site_label
_atom_site_type_symbol
_atom_site_fract_x
_atom_site_fract_y
_atom_site_fract_z
_atom_site_U_iso_or_equiv
_atom_site_adp_type
_atom_site_occupancy
_atom_site_symmetry_multiplicity
_atom_site_calc_flag
_atom_site_refinement_flags
Cu1 Cu 0.5000 0.0000 0.22173(2) 0.1147(6) Uani 1 4 d S
O1 O 0.47056(4) 0.02941(4) 0.22568(7) 0.1366(11) Uani 1 1 d .
O2 O 0.5000 0.0000 0.17459(15) 0.175(2) Uani 1 4 d S
C1 C 0.46205(7) 0.03795(7) 0.2500 0.137(3) Uani 1 2 d S
C2 C 0.43948(6) 0.06052(6) 0.2500 0.148(2) Uani 1 2 d S
C3 C 0.42768(10) 0.06995(10) 0.22476(13) 0.210(3) Uani 1 1 d .
H3A H 0.4342 0.0624 0.2076 0.252 Uiso 1 1 calc R
C4 C 0.40633(11) 0.09031(12) 0.22433(15) 0.248(3) Uani 1 1 d U
H4A H 0.3979 0.0959 0.2072 0.297 Uiso 1 1 calc R
C5 C 0.39778(8) 0.10222(8) 0.2500 0.217(4) Uani 1 2 d SU
C6 C 0.37563(7) 0.12437(7) 0.2500 0.255(4) Uani 1 2 d SU
C7 C 0.35752(7) 0.14248(7) 0.2500 0.232(4) Uani 1 2 d SU
C8 C 0.33606(7) 0.16394(7) 0.2500 0.208(4) Uani 1 2 d SU
C9 C 0.31172(14) 0.15987(13) 0.23580(18) 0.288(4) Uani 1 1 d U
H9A H 0.3084 0.1431 0.2256 0.346 Uiso 1 1 calc R
C10 C 0.29029(13) 0.18271(13) 0.23674(17) 0.266(4) Uani 1 1 d .
H10A H 0.2732 0.1798 0.2270 0.319 Uiso 1 1 calc R
C11 C 0.29353(5) 0.20647(5) 0.2500 0.162(3) Uani 1 2 d S
C12 C 0.27114(4) 0.22886(4) 0.2500 0.152(3) Uani 1 2 d S

loop_
_atom_site_aniso_label
_atom_site_aniso_U_11
_atom_site_aniso_U_22
_atom_site_aniso_U_33
_atom_site_aniso_U_23
_atom_site_aniso_U_13
_atom_site_aniso_U_12
Cu1 0.0344(4) 0.0381(4) 0.2715(13) 0.000 0.000 0.000
O1 0.0631(12) 0.0665(13) 0.280(4) 0.0062(14) -0.0018(14) 0.0278(10)
O2 0.138(4) 0.144(4) 0.242(7) 0.000 0.000 0.000
C1 0.0531(15) 0.0531(15) 0.304(9) 0.003(3) 0.003(3) 0.0159(18)
C2 0.0785(18) 0.0785(18) 0.288(8) 0.014(3) 0.014(3) 0.037(2)
C3 0.170(4) 0.182(5) 0.278(6) 0.022(4) 0.007(4) 0.128(4)
C4 0.201(5) 0.230(6) 0.312(7) 0.051(5) 0.038(5) 0.170(5)
C5 0.144(4) 0.144(4) 0.364(10) 0.060(5) 0.060(5) 0.103(4)
C6 0.188(5) 0.188(5) 0.389(11) 0.086(6) 0.086(6) 0.158(5)
C7 0.190(5) 0.190(5) 0.314(9) 0.085(5) 0.085(5) 0.148(5)
C8 0.182(4) 0.182(4) 0.261(7) 0.107(4) 0.107(4) 0.152(5)
C9 0.234(7) 0.208(6) 0.423(11) 0.012(5) 0.029(6) 0.185(6)
C10 0.203(6) 0.212(6) 0.383(10) 0.037(6) 0.028(5) 0.171(5)
C11 0.153(3) 0.153(3) 0.180(5) 0.117(4) 0.117(4) 0.132(4)
C12 0.152(3) 0.152(3) 0.150(4) 0.115(3) 0.115(3) 0.123(3)

loop_
_atom_type_symbol
_atom_type_description
_atom_type_scat_dispersion_real
_atom_type_scat_dispersion_imag
_atom_type_scat_source
C C 0.0015 0.0009 'International Tables Vol C Tables 4.2.6.8 and 6.1.1.4'
H H 0.0000 0.0000 'International Tables Vol C Tables 4.2.6.8 and 6.1.1.4'
O O 0.0056 0.0036 'International Tables Vol C Tables 4.2.6.8 and 6.1.1.4'
Cu Cu 0.3240 0.8257 'International Tables Vol C Tables 4.2.6.8 and 6.1.1.4'

loop_
_geom_angle_atom_site_label_1
_geom_angle_atom_site_label_2
_geom_angle_atom_site_label_3
_geom_angle
_geom_angle_site_symmetry_1
_geom_angle_site_symmetry_3
O1 Cu1 O1 89.43(11) 51 .
O1 Cu1 O1 169.1(2) 51 52_655
O1 Cu1 O1 89.55(11) . 52_655
O1 Cu1 O1 89.55(11) 51 2_655
O1 Cu1 O1 169.1(2) . 2_655
O1 Cu1 O1 89.43(11) 52_655 2_655
O1 Cu1 O2 95.43(10) 51 .
O1 Cu1 O2 95.43(10) . .
O1 Cu1 O2 95.43(10) 52_655 .
O1 Cu1 O2 95.43(10) 2_655 .
O1 Cu1 Cu1 84.57(10) 51 37_545
O1 Cu1 Cu1 84.57(10) . 37_545
O1 Cu1 Cu1 84.57(10) 52_655 37_545
O1 Cu1 Cu1 84.57(10) 2_655 37_545
O2 Cu1 Cu1 180.0 . 37_545
C1 O1 Cu1 121.8(3) . .
O1 C1 O1 127.2(4) 38 .
O1 C1 C2 116.4(2) 38 .
O1 C1 C2 116.4(2) . .
C3 C2 C3 118.6(5) 38 .
C3 C2 C1 120.7(2) 38 .
C3 C2 C1 120.7(2) . .
C2 C3 C4 121.6(5) . .
C3 C4 C5 118.4(6) . .
C4 C5 C4 121.4(6) . 38
C4 C5 C6 119.3(3) . .
C4 C5 C6 119.3(3) 38 .
C7 C6 C5 180.0(5) . .
C6 C7 C8 180.0(5) . .
C9 C8 C9 119.5(5) 38 .
C9 C8 C7 120.2(3) 38 .
C9 C8 C7 120.2(3) . .
C8 C9 C10 117.8(6) . .
C11 C10 C9 124.4(6) . .
C10 C11 C10 116.0(5) . 38
C10 C11 C12 122.0(3) . .
C10 C11 C12 122.0(3) 38 .
C12 C12 C12 120.000(2) 77 81
C12 C12 C11 120.000(1) 77 .
C12 C12 C11 120.000(1) 81 .

loop_
_geom_bond_atom_site_label_1
_geom_bond_atom_site_label_2
_geom_bond_distance
_geom_bond_site_symmetry_2
Cu1 O1 1.9537(19) 51
Cu1 O1 1.9537(19) .
Cu1 O1 1.9537(19) 52_655
Cu1 O1 1.9537(19) 2_655
Cu1 O2 2.203(7) .
Cu1 Cu1 2.6434(19) 37_545
O1 C1 1.269(3) .
C1 O1 1.269(3) 38
C1 C2 1.492(6) .
C2 C3 1.375(5) 38
C2 C3 1.375(5) .
C3 C4 1.379(6) .
C4 C5 1.382(6) .
C5 C4 1.382(6) 38
C5 C6 1.464(7) .
C6 C7 1.197(7) .
C7 C8 1.418(7) .
C8 C9 1.331(7) 38
C8 C9 1.331(7) .
C9 C10 1.465(5) .
C10 C11 1.281(7) .
C11 C10 1.281(7) 38
C11 C12 1.480(4) .
C12 C12 1.397(3) 77
C12 C12 1.397(3) 81
